data_7130950
loop_
_publ_author_name
'Sun, Yuanjun'
'Tang, Wenhao'
'Ni, Huxin'
'Wang, Mei'
'Huang, Bin'
'Long, Yaqiu'

_publ_section_title
;
 Convergent Synthesis of Tetrahydropyranyl Side Chain of Verucopeptin, an
 Antitumor Antibiotic Active against Multidrug-resistant Cancers
;
_journal_name_full 'Chemical Communications'
_journal_paper_doi 10.1039/D2CC04529J
_journal_year 2022
_chemical_absolute_configuration ad
_chemical_formula_moiety 'C23 H23 Cl4 N O10'
_chemical_formula_sum 'C23 H23 Cl4 N O10'
_chemical_formula_weight 615.22
_space_group_crystal_system orthorhombic
_space_group_IT_number 19
_space_group_name_Hall 'P 2ac 2ab'
_space_group_name_H-M_alt 'P 21 21 21'
_atom_sites_solution_hydrogens geom
_atom_sites_solution_primary direct
_audit_creation_method SHELXL-2014/7
_audit_update_record
;
2022-05-30 deposited with the CCDC.	2022-11-03 downloaded from the CCDC.
;
_cell_angle_alpha 90
_cell_angle_beta 90
_cell_angle_gamma 90
_cell_formula_units_Z 4
_cell_length_a 8.1465(3)
_cell_length_b 8.8611(3)
_cell_length_c 38.0503(12)
_cell_measurement_reflns_used 4060
_cell_measurement_temperature 290(2)
_cell_measurement_theta_max 77.3
_cell_measurement_theta_min 4.6
_cell_volume 2746.74(16)
_computing_cell_refinement
; 
CrysAlisPro, Agilent Technologies, 
Version 1.171.36.32 (release 02-08-2013 CrysAlis171 .NET) 
(compiled Aug  2 2013,16:46:58) 
;
_computing_data_collection
; 
CrysAlisPro, Agilent Technologies, 
Version 1.171.36.32 (release 02-08-2013 CrysAlis171 .NET) 
(compiled Aug  2 2013,16:46:58) 
;
_computing_data_reduction
; 
CrysAlisPro, Agilent Technologies, 
Version 1.171.36.32 (release 02-08-2013 CrysAlis171 .NET) 
(compiled Aug  2 2013,16:46:58) 
;
_computing_molecular_graphics 'Bruker SHELXTL'
_computing_publication_material 'Bruker SHELXTL'
_computing_structure_refinement 'SHELXL-2014/7 (Sheldrick, 2014)'
_computing_structure_solution 'Bruker SHELXTL'
_diffrn_ambient_temperature 290(2)
_diffrn_detector_area_resol_mean 10.4471
_diffrn_measured_fraction_theta_full 0.999
_diffrn_measured_fraction_theta_max 0.995
_diffrn_measurement_device_type 'Xcalibur, Atlas, Gemini'
_diffrn_measurement_method '\w scans'
_diffrn_radiation_type CuK\a
_diffrn_radiation_wavelength 1.54178
_diffrn_reflns_av_R_equivalents 0.0821
_diffrn_reflns_av_unetI/netI 0.1157
_diffrn_reflns_Laue_measured_fraction_full 0.999
_diffrn_reflns_Laue_measured_fraction_max 0.995
_diffrn_reflns_limit_h_max 9
_diffrn_reflns_limit_h_min -10
_diffrn_reflns_limit_k_max 11
_diffrn_reflns_limit_k_min -11
_diffrn_reflns_limit_l_max 47
_diffrn_reflns_limit_l_min -35
_diffrn_reflns_number 12532
_diffrn_reflns_point_group_measured_fraction_full 0.968
_diffrn_reflns_point_group_measured_fraction_max 0.937
_diffrn_reflns_theta_full 67.679
_diffrn_reflns_theta_max 77.381
_diffrn_reflns_theta_min 4.648
_exptl_absorpt_coefficient_mu 4.406
_exptl_absorpt_correction_T_max 1.000
_exptl_absorpt_correction_T_min 0.298
_exptl_absorpt_correction_type multi-scan
_exptl_absorpt_process_details
; 
CrysAlisPro, Agilent Technologies, 
Version 1.171.36.32 (release 02-08-2013 CrysAlis171 .NET) 
(compiled Aug  2 2013,16:46:58) 
;
_exptl_crystal_colour colorless
_exptl_crystal_density_diffrn 1.488
_exptl_crystal_density_meas ?
_exptl_crystal_description block
_exptl_crystal_F_000 1264
_exptl_crystal_size_max 0.50
_exptl_crystal_size_mid 0.30
_exptl_crystal_size_min 0.05
_refine_diff_density_max 0.785
_refine_diff_density_min -0.548
_refine_diff_density_rms 0.115
_refine_ls_abs_structure_details
; 
 Flack x determined using 1471 quotients [(I+)-(I-)]/[(I+)+(I-)] 
 (Parsons, Flack and Wagner, Acta Cryst. B69 (2013) 249-259). 
;
_refine_ls_abs_structure_Flack -0.015(18)
_refine_ls_extinction_method none
_refine_ls_goodness_of_fit_ref 1.137
_refine_ls_hydrogen_treatment constr
_refine_ls_matrix_type full
_refine_ls_number_parameters 348
_refine_ls_number_reflns 5481
_refine_ls_number_restraints 0
_refine_ls_restrained_S_all 1.137
_refine_ls_R_factor_all 0.0963
_refine_ls_R_factor_gt 0.0753
_refine_ls_shift/su_max 0.001
_refine_ls_shift/su_mean 0.000
_refine_ls_structure_factor_coef Fsqd
_refine_ls_weighting_details 'w=1/[\s^2^(Fo^2^)+(0.0010P)^2^+4.5000P] where P=(Fo^2^+2Fc^2^)/3'
_refine_ls_weighting_scheme calc
_refine_ls_wR_factor_gt 0.1614
_refine_ls_wR_factor_ref 0.1782
_reflns_Friedel_coverage 0.638
_reflns_Friedel_fraction_full 0.925
_reflns_Friedel_fraction_max 0.858
_reflns_number_gt 4637
_reflns_number_total 5481
_reflns_threshold_expression 'I > 2\s(I)'
_cod_data_source_file d2cc04529j2.cif
_cod_data_source_block HuangB-6
_cod_depositor_comments
;
The following automatic conversions were performed:

data item '_exptl_crystal_density_meas' value 'none' was changed to
'?' -- the value is perceived as not measured.

data item '_atom_sites_solution_primary' value 'direct method' was
changed to 'direct'.

Automatic conversion script
Id: cif_fix_values 7556 2019-12-06 15:28:31Z antanas 
;
_cod_database_code 7130950
_shelx_shelxl_version_number 2014/7
_shelx_space_group_comment
; 
The symmetry employed for this shelxl refinement is uniquely defined 
by the following loop, which should always be used as a source of 
symmetry information in preference to the above space-group names. 
They are only intended as comments. 
;

loop_
_space_group_symop_operation_xyz
'x, y, z'
'-x+1/2, -y, z+1/2'
'-x, y+1/2, -z+1/2'
'x+1/2, -y+1/2, -z'

loop_
_atom_site_label
_atom_site_type_symbol
_atom_site_fract_x
_atom_site_fract_y
_atom_site_fract_z
_atom_site_U_iso_or_equiv
_atom_site_adp_type
_atom_site_occupancy
_atom_site_site_symmetry_order
_atom_site_calc_flag
_atom_site_refinement_flags_posn
_atom_site_refinement_flags_adp
_atom_site_refinement_flags_occupancy
_atom_site_disorder_assembly
_atom_site_disorder_group
Cl1 Cl 0.6332(3) 0.7681(2) 0.79395(5) 0.0471(4) Uani 1 1 d . . . . .
Cl2 Cl 0.4696(3) 0.5069(3) 0.83655(5) 0.0594(5) Uani 1 1 d . . . . .
Cl3 Cl 0.5253(3) 0.1730(3) 0.81537(6) 0.0610(6) Uani 1 1 d . . . . .
Cl4 Cl 0.7436(3) 0.0949(2) 0.74964(6) 0.0557(5) Uani 1 1 d . . . . .
O1 O 1.1179(9) 0.5845(14) 0.48277(17) 0.088(3) Uani 1 1 d . . . . .
O2 O 1.3766(8) 0.5100(9) 0.48986(15) 0.0611(17) Uani 1 1 d . . . . .
O3 O 1.2897(9) 0.3414(7) 0.54764(17) 0.0568(15) Uani 1 1 d . . . . .
O4 O 1.3573(7) 0.5580(6) 0.57623(12) 0.0397(10) Uani 1 1 d . . . . .
O5 O 1.0782(7) 0.5512(7) 0.59020(12) 0.0420(11) Uani 1 1 d . . . . .
O6 O 1.1109(10) 0.8872(10) 0.6432(2) 0.073(2) Uani 1 1 d . . . . .
O7 O 0.8228(8) 0.5709(12) 0.63920(17) 0.072(2) Uani 1 1 d . . . . .
O8 O 1.0257(7) 0.5858(8) 0.67902(13) 0.0491(13) Uani 1 1 d . . . . .
O9 O 0.8648(9) 0.7794(6) 0.72708(14) 0.0484(13) Uani 1 1 d . . . . .
O10 O 0.9414(9) 0.2878(8) 0.69539(19) 0.0642(18) Uani 1 1 d . . . . .
N1 N 0.9116(10) 0.5441(8) 0.70370(16) 0.0464(15) Uani 1 1 d . . . . .
C1 C 1.1589(16) 0.5667(18) 0.4212(3) 0.085(4) Uani 1 1 d . . . . .
H1A H 1.0931 0.4817 0.4279 0.128 Uiso 1 1 calc R U . . .
H1B H 1.2688 0.5338 0.4163 0.128 Uiso 1 1 calc R U . . .
H1C H 1.1131 0.6123 0.4005 0.128 Uiso 1 1 calc R U . . .
C2 C 1.1614(14) 0.6782(19) 0.4500(3) 0.084(4) Uani 1 1 d . . . . .
H2A H 1.0810 0.7572 0.4461 0.101 Uiso 1 1 calc R U . . .
H2B H 1.2692 0.7237 0.4524 0.101 Uiso 1 1 calc R U . . .
C3 C 1.2395(11) 0.5157(13) 0.50000(18) 0.055(2) Uani 1 1 d . . . . .
C4 C 1.1790(10) 0.4532(11) 0.53590(18) 0.0482(19) Uani 1 1 d . . . . .
C5 C 1.1966(9) 0.5797(9) 0.56390(17) 0.0386(15) Uani 1 1 d . . . . .
C6 C 1.4004(12) 0.4015(11) 0.5733(2) 0.0504(19) Uani 1 1 d . . . . .
C7 C 1.5750(13) 0.3907(14) 0.5609(3) 0.069(3) Uani 1 1 d . . . . .
H7A H 1.6464 0.4350 0.5781 0.104 Uiso 1 1 calc R U . . .
H7B H 1.5865 0.4436 0.5390 0.104 Uiso 1 1 calc R U . . .
H7C H 1.6038 0.2866 0.5576 0.104 Uiso 1 1 calc R U . . .
C8 C 1.3736(19) 0.3219(13) 0.6079(3) 0.083(4) Uani 1 1 d . . . . .
H8A H 1.2596 0.3275 0.6142 0.125 Uiso 1 1 calc R U . . .
H8B H 1.4386 0.3695 0.6258 0.125 Uiso 1 1 calc R U . . .
H8C H 1.4055 0.2180 0.6058 0.125 Uiso 1 1 calc R U . . .
C9 C 1.0083(12) 0.3874(14) 0.5327(2) 0.067(3) Uani 1 1 d . . . . .
H9A H 0.9728 0.3511 0.5552 0.101 Uiso 1 1 calc R U . . .
H9B H 1.0098 0.3054 0.5162 0.101 Uiso 1 1 calc R U . . .
H9C H 0.9341 0.4640 0.5245 0.101 Uiso 1 1 calc R U . . .
C10 C 1.1831(10) 0.7446(10) 0.5517(2) 0.0485(18) Uani 1 1 d . . . . .
H10A H 1.2685 0.7663 0.5346 0.058 Uiso 1 1 calc R U . . .
H10B H 1.0776 0.7611 0.5405 0.058 Uiso 1 1 calc R U . . .
C11 C 1.2008(13) 0.8490(10) 0.5832(3) 0.059(2) Uani 1 1 d . . . . .
H11A H 1.3117 0.8418 0.5923 0.071 Uiso 1 1 calc R U . . .
H11B H 1.1826 0.9524 0.5758 0.071 Uiso 1 1 calc R U . . .
C12 C 1.0801(11) 0.8090(11) 0.6119(2) 0.0514(19) Uani 1 1 d . . . . .
H12 H 0.9682 0.8305 0.6039 0.062 Uiso 1 1 calc R U . . .
C13 C 1.0961(9) 0.6410(9) 0.62044(18) 0.0420(17) Uani 1 1 d . . . . .
H13 H 1.2038 0.6219 0.6310 0.050 Uiso 1 1 calc R U . . .
C14 C 0.9633(10) 0.5936(11) 0.64567(18) 0.0463(18) Uani 1 1 d . . . . .
C15 C 0.8879(10) 0.3909(9) 0.7117(2) 0.0437(16) Uani 1 1 d . . . . .
C16 C 0.7823(9) 0.3974(8) 0.74367(17) 0.0370(14) Uani 1 1 d . . . . .
C17 C 0.7110(10) 0.2805(9) 0.7624(2) 0.0424(16) Uani 1 1 d . . . . .
C18 C 0.6151(10) 0.3155(9) 0.7916(2) 0.0438(16) Uani 1 1 d . . . . .
C19 C 0.5904(10) 0.4657(10) 0.80123(17) 0.0423(15) Uani 1 1 d . . . . .
C20 C 0.6643(9) 0.5818(9) 0.78215(17) 0.0370(14) Uani 1 1 d . . . . .
C21 C 0.7585(8) 0.5479(7) 0.75337(15) 0.0327(12) Uani 1 1 d . . . . .
C22 C 0.8486(9) 0.6465(8) 0.72797(17) 0.0358(14) Uani 1 1 d . . . . .
C23 C 1.0209(19) 1.0149(17) 0.6495(5) 0.114(6) Uani 1 1 d . . . . .
H23A H 0.9167 0.9876 0.6594 0.171 Uiso 1 1 calc R U . . .
H23B H 1.0037 1.0680 0.6278 0.171 Uiso 1 1 calc R U . . .
H23C H 1.0791 1.0787 0.6656 0.171 Uiso 1 1 calc R U . . .

loop_
_atom_site_aniso_label
_atom_site_aniso_U_11
_atom_site_aniso_U_22
_atom_site_aniso_U_33
_atom_site_aniso_U_23
_atom_site_aniso_U_13
_atom_site_aniso_U_12
Cl1 0.0604(11) 0.0396(8) 0.0414(8) -0.0103(7) 0.0119(7) 0.0016(8)
Cl2 0.0628(12) 0.0752(14) 0.0401(8) -0.0007(9) 0.0190(8) -0.0103(11)
Cl3 0.0669(13) 0.0564(11) 0.0597(11) 0.0188(9) -0.0096(10) -0.0243(11)
Cl4 0.0677(12) 0.0305(7) 0.0690(11) -0.0065(8) -0.0177(10) -0.0013(8)
O1 0.044(3) 0.178(10) 0.040(3) 0.015(4) 0.000(3) 0.019(5)
O2 0.043(3) 0.099(5) 0.041(3) 0.007(3) 0.012(2) 0.014(3)
O3 0.071(4) 0.049(3) 0.051(3) -0.012(3) 0.009(3) 0.004(3)
O4 0.039(3) 0.046(3) 0.034(2) -0.0037(19) 0.0052(19) 0.006(2)
O5 0.044(3) 0.052(3) 0.029(2) -0.009(2) 0.0106(19) -0.002(2)
O6 0.065(4) 0.077(5) 0.077(4) -0.039(4) -0.001(4) 0.007(4)
O7 0.037(3) 0.130(7) 0.047(3) -0.015(4) 0.006(2) -0.009(4)
O8 0.049(3) 0.066(4) 0.033(2) -0.008(2) 0.009(2) -0.004(3)
O9 0.069(4) 0.036(3) 0.040(2) -0.002(2) 0.010(3) -0.005(3)
O10 0.072(4) 0.055(4) 0.065(4) -0.023(3) 0.013(3) 0.016(3)
N1 0.060(4) 0.047(3) 0.032(3) -0.009(3) 0.013(3) 0.000(3)
C1 0.066(7) 0.132(12) 0.057(5) -0.003(7) -0.006(5) -0.017(8)
C2 0.052(5) 0.148(12) 0.053(5) 0.000(7) -0.007(4) 0.012(7)
C3 0.041(4) 0.094(7) 0.030(3) -0.012(4) 0.005(3) 0.004(4)
C4 0.044(4) 0.067(5) 0.033(3) -0.011(3) 0.008(3) 0.000(4)
C5 0.036(3) 0.050(4) 0.030(3) -0.003(3) 0.006(2) 0.005(3)
C6 0.059(5) 0.053(4) 0.039(3) 0.002(3) 0.004(3) 0.016(4)
C7 0.065(6) 0.074(6) 0.068(6) -0.004(5) 0.004(5) 0.033(5)
C8 0.126(11) 0.069(6) 0.056(5) 0.025(5) 0.016(6) 0.032(8)
C9 0.056(5) 0.092(7) 0.053(4) -0.035(5) 0.017(4) -0.015(5)
C10 0.046(4) 0.060(5) 0.040(3) 0.008(3) 0.006(3) 0.015(4)
C11 0.058(5) 0.044(4) 0.075(6) -0.005(4) 0.016(4) 0.006(4)
C12 0.042(4) 0.058(5) 0.054(4) -0.019(4) 0.006(3) 0.002(4)
C13 0.036(4) 0.060(5) 0.030(3) -0.010(3) 0.006(3) 0.006(3)
C14 0.044(4) 0.062(5) 0.033(3) -0.015(3) 0.008(3) -0.002(4)
C15 0.046(4) 0.040(4) 0.045(4) -0.013(3) 0.003(3) 0.001(3)
C16 0.042(4) 0.036(3) 0.033(3) -0.005(3) -0.003(3) 0.003(3)
C17 0.047(4) 0.036(3) 0.045(3) -0.004(3) -0.010(3) -0.003(3)
C18 0.043(4) 0.049(4) 0.040(3) 0.006(3) -0.012(3) -0.009(3)
C19 0.045(4) 0.052(4) 0.030(3) 0.005(3) -0.005(3) -0.004(3)
C20 0.037(3) 0.042(4) 0.032(3) -0.006(3) 0.000(2) 0.001(3)
C21 0.036(3) 0.035(3) 0.027(3) 0.000(2) -0.001(2) -0.003(3)
C22 0.037(3) 0.041(4) 0.030(3) -0.005(2) 0.002(3) -0.004(3)
C23 0.095(10) 0.106(11) 0.141(13) -0.090(11) -0.006(9) 0.030(9)

loop_
_atom_type_symbol
_atom_type_description
_atom_type_scat_dispersion_real
_atom_type_scat_dispersion_imag
_atom_type_scat_source
C C 0.0181 0.0091 'International Tables Vol C Tables 4.2.6.8 and 6.1.1.4'
H H 0.0000 0.0000 'International Tables Vol C Tables 4.2.6.8 and 6.1.1.4'
N N 0.0311 0.0180 'International Tables Vol C Tables 4.2.6.8 and 6.1.1.4'
O O 0.0492 0.0322 'International Tables Vol C Tables 4.2.6.8 and 6.1.1.4'
Cl Cl 0.3639 0.7018 'International Tables Vol C Tables 4.2.6.8 and 6.1.1.4'

loop_
_geom_angle_atom_site_label_1
_geom_angle_atom_site_label_2
_geom_angle_atom_site_label_3
_geom_angle
_geom_angle_site_symmetry_1
_geom_angle_site_symmetry_3
_geom_angle_publ_flag
C3 O1 C2 118.2(8) . . ?
C4 O3 C6 110.9(7) . . ?
C5 O4 C6 109.5(6) . . ?
C13 O5 C5 114.0(6) . . ?
C23 O6 C12 117.4(10) . . ?
C14 O8 N1 113.4(6) . . ?
O8 N1 C22 121.9(7) . . ?
O8 N1 C15 120.1(7) . . ?
C22 N1 C15 115.8(6) . . ?
C2 C1 H1A 109.5 . . ?
C2 C1 H1B 109.5 . . ?
H1A C1 H1B 109.5 . . ?
C2 C1 H1C 109.5 . . ?
H1A C1 H1C 109.5 . . ?
H1B C1 H1C 109.5 . . ?
C1 C2 O1 103.7(12) . . ?
C1 C2 H2A 111.0 . . ?
O1 C2 H2A 111.0 . . ?
C1 C2 H2B 111.0 . . ?
O1 C2 H2B 111.0 . . ?
H2A C2 H2B 109.0 . . ?
O2 C3 O1 124.1(9) . . ?
O2 C3 C4 124.8(9) . . ?
O1 C3 C4 111.0(7) . . ?
O3 C4 C9 110.1(9) . . ?
O3 C4 C5 103.3(6) . . ?
C9 C4 C5 114.8(6) . . ?
O3 C4 C3 109.0(7) . . ?
C9 C4 C3 110.9(7) . . ?
C5 C4 C3 108.4(7) . . ?
O4 C5 O5 112.1(6) . . ?
O4 C5 C10 107.3(6) . . ?
O5 C5 C10 109.6(6) . . ?
O4 C5 C4 102.5(6) . . ?
O5 C5 C4 107.1(6) . . ?
C10 C5 C4 118.1(6) . . ?
O3 C6 O4 105.0(7) . . ?
O3 C6 C7 111.0(7) . . ?
O4 C6 C7 108.5(9) . . ?
O3 C6 C8 109.3(9) . . ?
O4 C6 C8 110.4(7) . . ?
C7 C6 C8 112.4(9) . . ?
C6 C7 H7A 109.5 . . ?
C6 C7 H7B 109.5 . . ?
H7A C7 H7B 109.5 . . ?
C6 C7 H7C 109.5 . . ?
H7A C7 H7C 109.5 . . ?
H7B C7 H7C 109.5 . . ?
C6 C8 H8A 109.5 . . ?
C6 C8 H8B 109.5 . . ?
H8A C8 H8B 109.5 . . ?
C6 C8 H8C 109.5 . . ?
H8A C8 H8C 109.5 . . ?
H8B C8 H8C 109.5 . . ?
C4 C9 H9A 109.5 . . ?
C4 C9 H9B 109.5 . . ?
H9A C9 H9B 109.5 . . ?
C4 C9 H9C 109.5 . . ?
H9A C9 H9C 109.5 . . ?
H9B C9 H9C 109.5 . . ?
C11 C10 C5 109.4(7) . . ?
C11 C10 H10A 109.8 . . ?
C5 C10 H10A 109.8 . . ?
C11 C10 H10B 109.8 . . ?
C5 C10 H10B 109.8 . . ?
H10A C10 H10B 108.2 . . ?
C12 C11 C10 111.4(8) . . ?
C12 C11 H11A 109.3 . . ?
C10 C11 H11A 109.3 . . ?
C12 C11 H11B 109.3 . . ?
C10 C11 H11B 109.3 . . ?
H11A C11 H11B 108.0 . . ?
O6 C12 C11 112.5(8) . . ?
O6 C12 C13 106.6(8) . . ?
C11 C12 C13 109.0(7) . . ?
O6 C12 H12 109.6 . . ?
C11 C12 H12 109.6 . . ?
C13 C12 H12 109.6 . . ?
O5 C13 C14 106.8(6) . . ?
O5 C13 C12 111.6(6) . . ?
C14 C13 C12 110.2(7) . . ?
O5 C13 H13 109.4 . . ?
C14 C13 H13 109.4 . . ?
C12 C13 H13 109.4 . . ?
O7 C14 O8 122.8(7) . . ?
O7 C14 C13 127.4(8) . . ?
O8 C14 C13 109.8(7) . . ?
O10 C15 N1 125.5(8) . . ?
O10 C15 C16 131.9(9) . . ?
N1 C15 C16 102.6(6) . . ?
C17 C16 C21 121.3(7) . . ?
C17 C16 C15 129.2(7) . . ?
C21 C16 C15 109.4(7) . . ?
C16 C17 C18 118.6(7) . . ?
C16 C17 Cl4 120.1(6) . . ?
C18 C17 Cl4 121.3(6) . . ?
C17 C18 C19 120.1(7) . . ?
C17 C18 Cl3 119.7(7) . . ?
C19 C18 Cl3 120.2(6) . . ?
C18 C19 C20 120.3(7) . . ?
C18 C19 Cl2 119.6(6) . . ?
C20 C19 Cl2 120.1(6) . . ?
C21 C20 C19 119.7(7) . . ?
C21 C20 Cl1 119.9(6) . . ?
C19 C20 Cl1 120.3(6) . . ?
C20 C21 C16 119.8(6) . . ?
C20 C21 C22 131.6(7) . . ?
C16 C21 C22 108.6(6) . . ?
O9 C22 N1 126.0(7) . . ?
O9 C22 C21 130.8(7) . . ?
N1 C22 C21 103.3(6) . . ?
O6 C23 H23A 109.5 . . ?
O6 C23 H23B 109.5 . . ?
H23A C23 H23B 109.5 . . ?
O6 C23 H23C 109.5 . . ?
H23A C23 H23C 109.5 . . ?
H23B C23 H23C 109.5 . . ?

loop_
_geom_bond_atom_site_label_1
_geom_bond_atom_site_label_2
_geom_bond_distance
_geom_bond_site_symmetry_2
_geom_bond_publ_flag
Cl1 C20 1.730(7) . ?
Cl2 C19 1.705(8) . ?
Cl3 C18 1.716(8) . ?
Cl4 C17 1.735(8) . ?
O1 C3 1.336(13) . ?
O1 C2 1.539(15) . ?
O2 C3 1.183(11) . ?
O3 C4 1.412(12) . ?
O3 C6 1.432(12) . ?
O4 C5 1.404(9) . ?
O4 C6 1.435(11) . ?
O5 C13 1.406(8) . ?
O5 C5 1.413(8) . ?
O6 C23 1.369(15) . ?
O6 C12 1.401(11) . ?
O7 C14 1.187(11) . ?
O8 C14 1.369(10) . ?
O8 N1 1.372(9) . ?
O9 C22 1.185(10) . ?
O10 C15 1.187(10) . ?
N1 C22 1.392(9) . ?
N1 C15 1.405(11) . ?
C1 C2 1.478(18) . ?
C1 H1A 0.9600 . ?
C1 H1B 0.9600 . ?
C1 H1C 0.9600 . ?
C2 H2A 0.9700 . ?
C2 H2B 0.9700 . ?
C3 C4 1.554(11) . ?
C4 C9 1.512(13) . ?
C4 C5 1.553(10) . ?
C5 C10 1.538(12) . ?
C6 C7 1.502(14) . ?
C6 C8 1.511(12) . ?
C7 H7A 0.9600 . ?
C7 H7B 0.9600 . ?
C7 H7C 0.9600 . ?
C8 H8A 0.9600 . ?
C8 H8B 0.9600 . ?
C8 H8C 0.9600 . ?
C9 H9A 0.9600 . ?
C9 H9B 0.9600 . ?
C9 H9C 0.9600 . ?
C10 C11 1.522(13) . ?
C10 H10A 0.9700 . ?
C10 H10B 0.9700 . ?
C11 C12 1.512(13) . ?
C11 H11A 0.9700 . ?
C11 H11B 0.9700 . ?
C12 C13 1.529(13) . ?
C12 H12 0.9800 . ?
C13 C14 1.507(10) . ?
C13 H13 0.9800 . ?
C15 C16 1.491(10) . ?
C16 C17 1.385(11) . ?
C16 C21 1.397(10) . ?
C17 C18 1.395(12) . ?
C18 C19 1.395(12) . ?
C19 C20 1.395(11) . ?
C20 C21 1.371(10) . ?
C21 C22 1.495(9) . ?
C23 H23A 0.9600 . ?
C23 H23B 0.9600 . ?
C23 H23C 0.9600 . ?
